data_4130017
loop_
_publ_author_name
'Dos Santos, Leonardo H. R.'
'Lanza, Arianna'
'Barton, Alyssa M.'
'Brambleby, Jamie'
'Blackmore, William J. A.'
'Goddard, Paul A.'
'Xiao, Fan'
'Williams, Robert C.'
'Lancaster, Tom'
'Pratt, Francis L.'
'Blundell, Stephen J.'
'Singleton, John'
'Manson, Jamie L.'
'Macchi, Piero'

_publ_section_title
;
 Experimental and Theoretical Electron Density Analysis of Copper Pyrazine
 Nitrate Quasi-Low-Dimensional Quantum Magnets.
;
_journal_issue 7
_journal_name_full 'Journal of the American Chemical Society'
_journal_page_first 2280
_journal_page_last 2291
_journal_paper_doi 10.1021/jacs.5b12817
_journal_volume 138
_journal_year 2016
_chemical_compound_source 'from Jamie L. Manson'
_chemical_formula_moiety 'C4 H4 Cu1 N4 O6'
_chemical_formula_sum 'C4 H4 Cu N4 O6'
_chemical_formula_weight 267.64
_chemical_name_systematic
;
 catena-(bis(\m~2~-pyrazine-N,N')-bis(nitrato-O,O')-copper(ii))
;
_space_group_IT_number 53
_space_group_name_Hall '-P 2ac 2'
_space_group_name_H-M_alt 'P m n a'
_symmetry_cell_setting orthorhombic
_symmetry_Int_Tables_number 53
_symmetry_space_group_name_Hall '-P 2ac 2'
_symmetry_space_group_name_H-M 'P m n a'
_atom_sites_solution_hydrogens geom
_atom_sites_solution_primary direct
_atom_sites_solution_secondary difmap
_audit_conform_dict_location ftp://ftp.iucr.org/pub/cif_core.dic
_audit_conform_dict_name cif_core.dic
_audit_conform_dict_version 2.3
_audit_creation_date '28-Jul-14 T13:00:26-00:00'
_audit_creation_method 'XD routine XDCIF'
_cell_angle_alpha 90.0
_cell_angle_beta 90.0
_cell_angle_gamma 90.0
_cell_formula_units_Z 2
_cell_length_a 6.70122(7)
_cell_length_b 5.11854(5)
_cell_length_c 11.63508(10)
_cell_measurement_reflns_used 15085
_cell_measurement_temperature 100.0(5)
_cell_measurement_theta_max 57.4610
_cell_measurement_theta_min 3.4930
_cell_measurement_wavelength 0.71073
_cell_volume 399.089(7)
_computing_cell_refinement
;
CrysAlisPro, Agilent Technologies,
Version 1.171.36.28 (release 01-02-2013 CrysAlis171 .NET)
(compiled Feb  1 2013,16:14:44)
;
_computing_data_collection
;
CrysAlisPro, Agilent Technologies,
Version 1.171.36.28 (release 01-02-2013 CrysAlis171 .NET)
(compiled Feb  1 2013,16:14:44)
;
_computing_data_reduction
;
CrysAlisPro, Agilent Technologies,
Version 1.171.36.28 (release 01-02-2013 CrysAlis171 .NET)
(compiled Feb  1 2013,16:14:44)
;
_computing_molecular_graphics 'Volkov et al, (2006)'
_computing_publication_material 'Volkov et al, (2006)'
_computing_structure_refinement 'Volkov et al, (2006)'
_computing_structure_solution 'SHELXS-86 (Sheldrick, 1986)'
_diffrn_ambient_temperature 100.0(5)
_diffrn_detector 'CCD plate'
_diffrn_detector_area_resol_mean 16.0965
_diffrn_detector_type Eos
_diffrn_measured_fraction_theta_full 1.0000
_diffrn_measured_fraction_theta_max 0.9994
_diffrn_measurement_details
;
#__ type_ start__ end____ width___ exp.time_
  1 omega  -38.00   76.00   1.0000    2.5000
omega____ theta____ kappa____ phi______ frames
    -        0.0000   57.0000  -30.0000 114

#__ type_ start__ end____ width___ exp.time_
  2 omega  -20.00   55.00   1.0000    2.5000
omega____ theta____ kappa____ phi______ frames
    -        0.0000  -99.0000  150.0000 75

#__ type_ start__ end____ width___ exp.time_
  3 omega  -38.00   76.00   1.0000    2.5000
omega____ theta____ kappa____ phi______ frames
    -        0.0000   57.0000  -90.0000 114

#__ type_ start__ end____ width___ exp.time_
  4 omega    8.00  122.00   1.0000   20.0000
omega____ theta____ kappa____ phi______ frames
    -       45.5701   57.0000  120.0000 114

#__ type_ start__ end____ width___ exp.time_
  5 omega  -36.00   71.00   1.0000   20.0000
omega____ theta____ kappa____ phi______ frames
    -       45.5701  -38.0000 -120.0000 107

#__ type_ start__ end____ width___ exp.time_
  6 omega    2.00  130.00   1.0000   20.0000
omega____ theta____ kappa____ phi______ frames
    -       45.5701   77.0000 -150.0000 128

#__ type_ start__ end____ width___ exp.time_
  7 omega    8.00  122.00   1.0000   20.0000
omega____ theta____ kappa____ phi______ frames
    -       45.5701   57.0000    0.0000 114

#__ type_ start__ end____ width___ exp.time_
  8 omega  -20.00  101.00   1.0000   20.0000
omega____ theta____ kappa____ phi______ frames
    -       45.5701  -99.0000  150.0000 121

#__ type_ start__ end____ width___ exp.time_
  9 omega    8.00  122.00   1.0000   20.0000
omega____ theta____ kappa____ phi______ frames
    -       45.5701   57.0000  -60.0000 114

#__ type_ start__ end____ width___ exp.time_
 10 omega  -40.00   90.00   1.0000   20.0000
omega____ theta____ kappa____ phi______ frames
    -       45.5701  -79.0000    7.0000 130

#__ type_ start__ end____ width___ exp.time_
 11 omega    2.00  130.00   1.0000   20.0000
omega____ theta____ kappa____ phi______ frames
    -       45.5701   77.0000   30.0000 128

#__ type_ start__ end____ width___ exp.time_
 12 omega   13.00  128.00   1.0000   40.0000
omega____ theta____ kappa____ phi______ frames
    -       91.1401  -63.0000  -30.0000 115

#__ type_ start__ end____ width___ exp.time_
 13 omega    6.00   72.00   1.0000   40.0000
omega____ theta____ kappa____ phi______ frames
    -       91.1401  -25.0000 -180.0000 66

#__ type_ start__ end____ width___ exp.time_
 14 omega    6.00   72.00   1.0000   40.0000
omega____ theta____ kappa____ phi______ frames
    -       91.1401  -25.0000   30.0000 66

#__ type_ start__ end____ width___ exp.time_
 15 omega   36.00  158.00   1.0000   40.0000
omega____ theta____ kappa____ phi______ frames
    -       91.1401   38.0000  -60.0000 122

#__ type_ start__ end____ width___ exp.time_
 16 omega    6.00  134.00   1.0000   40.0000
omega____ theta____ kappa____ phi______ frames
    -       91.1401  -77.0000 -180.0000 128

#__ type_ start__ end____ width___ exp.time_
 17 omega   50.00  158.00   1.0000   40.0000
omega____ theta____ kappa____ phi______ frames
    -       91.1401   50.0000    0.0000 108

#__ type_ start__ end____ width___ exp.time_
 18 omega   11.00  158.00   1.0000   40.0000
omega____ theta____ kappa____ phi______ frames
    -       91.1401   25.0000 -180.0000 147

#__ type_ start__ end____ width___ exp.time_
 19 omega   50.00  158.00   1.0000   80.0000
omega____ theta____ kappa____ phi______ frames
    -       91.1401   50.0000   60.0000 108

#__ type_ start__ end____ width___ exp.time_
 20 omega    2.00  142.00   1.0000   80.0000
omega____ theta____ kappa____ phi______ frames
    -       91.1401  -91.0000    0.0000 140

#__ type_ start__ end____ width___ exp.time_
 21 omega    6.00   72.00   1.0000   80.0000
omega____ theta____ kappa____ phi______ frames
    -       91.1401  -25.0000 -120.0000 66

#__ type_ start__ end____ width___ exp.time_
 22 omega   55.00  158.00   1.0000   80.0000
omega____ theta____ kappa____ phi______ frames
    -       91.1401   63.0000 -150.0000 103

#__ type_ start__ end____ width___ exp.time_
 23 omega   48.00  107.00   1.0000   80.0000
omega____ theta____ kappa____ phi______ frames
    -       91.1401   77.0000  150.0000 59

;
_diffrn_measurement_device_type 'SuperNova, Single source at offset, Eos'
_diffrn_measurement_method '\w scans'
_diffrn_orient_matrix_UB_11 -0.0193232000
_diffrn_orient_matrix_UB_12 0.0407999000
_diffrn_orient_matrix_UB_13 0.0571931000
_diffrn_orient_matrix_UB_21 -0.0527251000
_diffrn_orient_matrix_UB_22 0.1101652000
_diffrn_orient_matrix_UB_23 -0.0211272000
_diffrn_orient_matrix_UB_31 -0.0897020000
_diffrn_orient_matrix_UB_32 -0.0735049000
_diffrn_orient_matrix_UB_33 0.0000770000
_diffrn_radiation_monochromator mirror
_diffrn_radiation_source 'SuperNova (Mo) X-ray Source'
_diffrn_radiation_type 'Mo K\a'
_diffrn_radiation_wavelength 0.7107
_diffrn_reflns_av_R_equivalents 0.0182
_diffrn_reflns_av_sigmaI/netI 0.0222
_diffrn_reflns_limit_h_max 15
_diffrn_reflns_limit_h_min -15
_diffrn_reflns_limit_k_max 12
_diffrn_reflns_limit_k_min -12
_diffrn_reflns_limit_l_max 27
_diffrn_reflns_limit_l_min -27
_diffrn_reflns_number 24441
_diffrn_reflns_theta_full 26.3154
_diffrn_reflns_theta_max 57.6130
_diffrn_reflns_theta_min 1.7502
_exptl_absorpt_coefficient_mu 2.757
_exptl_absorpt_correction_T_max 0.985
_exptl_absorpt_correction_T_min 0.962
_exptl_absorpt_correction_type gaussian
_exptl_absorpt_process_details
;
CrysAlisPro, Agilent Technologies,
Version 1.171.37.31 (release 14-01-2014 CrysAlis171 .NET)
(compiled Jan 14 2014,18:38:05)
Numerical absorption correction based on gaussian integration over
a multifaceted crystal model,
implemented in SCALE3 ABSPACK scaling algorithm.
;
_exptl_crystal_colour blue
_exptl_crystal_density_diffrn 2.227
_exptl_crystal_density_method 'not measured'
_exptl_crystal_description prism
_exptl_crystal_F_000 266
_exptl_crystal_size_max 0.22
_exptl_crystal_size_mid 0.12
_exptl_crystal_size_min 0.08
_refine_diff_density_max 0.277
_refine_diff_density_min -0.216
_refine_diff_density_rms 0.047
_refine_ls_extinction_coef 0.0450(19)
_refine_ls_extinction_expression
;
        Becker, P.J. & Coppens, P. (1974) Acta Cryst., A30, 129-153.
;
_refine_ls_extinction_method 'Becker-Coppens type 1 Lorentzian isotropic'
_refine_ls_goodness_of_fit_ref 0.832
_refine_ls_hydrogen_treatment refxyz
_refine_ls_matrix_type full
_refine_ls_number_parameters 175
_refine_ls_number_reflns 2890
_refine_ls_number_restraints 0
_refine_ls_R_factor_all 0.012
_refine_ls_R_factor_gt 0.009
_refine_ls_shift/su_max 0.0019
_refine_ls_structure_factor_coef Fsqd
_refine_ls_weighting_details
;
        calc w2 = 1/[s^2^(Fo^2^)]
;
_refine_ls_weighting_scheme calc
_refine_ls_wR_factor_ref 0.026
_reflns_number_gt 2695
_reflns_number_total 2933
_reflns_threshold_expression 'I > 2\s(I)'
_cod_data_source_file ja5b12817_si_001.cif
_cod_data_source_block compound1
_cod_original_formula_sum 'C4 H4 Cu1 N4 O6'
_cod_database_code 4130017

loop_
_space_group_symop_id
_space_group_symop_operation_xyz
1 +X,+Y,+Z
2 1/2-X,-Y,1/2+Z
3 1/2-X,+Y,1/2-Z
4 +X,-Y,-Z
5 -X,-Y,-Z
6 1/2+X,+Y,1/2-Z
7 1/2+X,-Y,1/2+Z
8 -X,+Y,+Z

loop_
_atom_local_axes_atom_label
_atom_local_axes_atom0
_atom_local_axes_ax1
_atom_local_axes_atom1
_atom_local_axes_atom2
_atom_local_axes_ax2
CU(1) N(2) Y CU(1) O(1) X
O(1) N(1) X O(1) O(2) Y
O(2) N(1) X O(2) O(1) Y
O(3) N(1) X O(3) O(1) Y
N(1) O(1) X N(1) O(2) Y
N(2) CU(1) Z N(2) C(1) X
C(1) H(1) Z C(1) N(2) Y
H(1) C(1) Z H(1) N(2) Y

loop_
_atom_rho_multipole_atom_label
_atom_rho_multipole_coeff_Pv
_atom_rho_multipole_coeff_P00
_atom_rho_multipole_coeff_P11
_atom_rho_multipole_coeff_P1-1
_atom_rho_multipole_coeff_P10
_atom_rho_multipole_coeff_P20
_atom_rho_multipole_coeff_P21
_atom_rho_multipole_coeff_P2-1
_atom_rho_multipole_coeff_P22
_atom_rho_multipole_coeff_P2-2
_atom_rho_multipole_coeff_P30
_atom_rho_multipole_coeff_P31
_atom_rho_multipole_coeff_P3-1
_atom_rho_multipole_coeff_P32
_atom_rho_multipole_coeff_P3-2
_atom_rho_multipole_coeff_P33
_atom_rho_multipole_coeff_P3-3
_atom_rho_multipole_coeff_P40
_atom_rho_multipole_coeff_P41
_atom_rho_multipole_coeff_P4-1
_atom_rho_multipole_coeff_P42
_atom_rho_multipole_coeff_P4-2
_atom_rho_multipole_coeff_P43
_atom_rho_multipole_coeff_P4-3
_atom_rho_multipole_coeff_P44
_atom_rho_multipole_coeff_P4-4
_atom_rho_multipole_kappa
_atom_rho_multipole_kappa_prime0
_atom_rho_multipole_kappa_prime1
_atom_rho_multipole_kappa_prime2
_atom_rho_multipole_kappa_prime3
_atom_rho_multipole_kappa_prime4
Cu(1) 2.472(19) 0 0 0 0 0.041(11) 0.008(6) 0 -0.009(10) 0 0 0 0 0 0 0 0 -0.027(7) 0.001(4) 0 -0.006(6) 0 -0.001(4) 0 -0.070(6) 0 0.985(6) 0.985(6) 0.985(6) 0.985(6) 0.985(6) 0.985(6)
O(1) 3.09(2) 0 -0.053(4) -0.006(5) 0 0.013(6) 0 0 -0.062(5) 0.011(4) 0 -0.007(3) -0.004(5) 0 0 0.019(3) -0.005(4) -0.003(6) 0 0 0.003(5) 0.005(4) 0 0 0.015(4) 0.005(4) 0.980(2) 1.11(4) 1.11(4) 1.11(4) 1.11(4) 1.11(4)
O(2) 3.11(2) 0 -0.044(5) -0.005(5) 0 -0.005(6) 0 0 -0.060(5) 0.008(5) 0 0.010(5) -0.009(5) 0 0 0.004(4) 0.003(4) 0.003(6) 0 0 -0.010(7) -0.003(6) 0 0 0.018(5) -0.008(5) 0.980(2) 1.11(4) 1.11(4) 1.11(4) 1.11(4) 1.11(4)
O(3) 3.06(2) 0 -0.049(5) -0.009(5) 0 -0.010(6) 0 0 -0.059(5) -0.001(5) 0 0.020(5) 0.003(6) 0 0 0.006(4) 0.009(4) -0.015(7) 0 0 -0.013(6) 0.008(6) 0 0 -0.001(5) 0.003(5) 0.980(2) 1.11(4) 1.11(4) 1.11(4) 1.11(4) 1.11(4)
N(1) 2.58(3) 0 0.003(8) -0.004(8) 0 -0.128(12) 0 0 -0.012(7) 0.021(7) 0 0.002(9) 0.020(9) 0 0 0.25(2) 0.002(9) 0.023(12) 0 0 -0.010(11) -0.006(11) 0 0 -0.002(11) -0.012(12) 0.967(5) 0.77(2) 0.77(2) 0.77(2) 0.77(2) 0.77(2)
N(2) 2.67(5) 0 0 0 0.037(10) 0.079(10) 0 0 0.050(7) -0.004(8) 0.069(11) 0 0 -0.057(9) 0.007(10) 0 0 0.005(12) 0 0 0.005(7) 0.002(11) 0 0 -0.007(10) -0.003(7) 0.960(6) 0.91(4) 0.91(4) 0.91(4) 0.91(4) 0.91(4)
C(1) 4.03(7) 0 0.011(13) -0.023(16) 0.045(19) 0.141(15) -0.009(11) 0.034(13) -0.195(16) -0.001(12) 0.33(3) -0.019(15) -0.019(14) 0.21(2) -0.012(13) -0.008(14) -0.037(15) 0.04(2) -0.012(18) 0.035(19) -0.020(17) -0.004(16) -0.016(16) 0.026(16) 0.069(16) -0.039(17) 0.985(7) 0.89(2) 0.89(2) 0.89(2) 0.89(2) 0.89(2)
H(1) 0.74(6) 0 0 0 0.13(3) 0 0 0 0 0 0 0 0 0 0 0 0 0 0 0 0 0 0 0 0 0 1.25(5) 1.25(5) 1.25(5) 1.25(5) 1.25(5) 1.25(5)

loop_
_atom_site_aniso_label
_atom_site_aniso_U_11
_atom_site_aniso_U_22
_atom_site_aniso_U_33
_atom_site_aniso_U_23
_atom_site_aniso_U_13
_atom_site_aniso_U_12
Cu(1) 0.00387(13) 0.00850(12) 0.00617(12) 0.00127(2) 0 0
O(1) 0.01109(8) 0.00856(7) 0.00781(7) 0.00072(5) 0 0
O(2) 0.02127(12) 0.00996(8) 0.01141(8) -0.00196(7) 0 0
O(3) 0.03277(17) 0.01322(10) 0.00862(8) 0.00377(7) 0 0
N(1) 0.01228(7) 0.00865(6) 0.00736(6) 0.00108(4) 0 0
N(2) 0.00483(7) 0.00928(6) 0.00858(6) -0.00048(4) 0 0
C(1) 0.00588(5) 0.00995(5) 0.01068(5) -0.00268(4) 0.00026(3) 0.00042(4)
H(1) 0.020479 0.019934 0.021777 -0.006419 0.002260 0.003329

loop_
_atom_site_label
_atom_site_fract_x
_atom_site_fract_y
_atom_site_fract_z
_atom_site_occupancy
_atom_site_symmetry_multiplicity
_atom_site_U_iso_or_equiv
Cu(1) 0.5 0.5 0.5 1 8 0.006
O(1) 0.5 0.48763(5) 0.67200(2) 1 4 0.009
O(2) 0.5 0.08704(6) 0.61141(3) 1 4 0.014
O(3) 0.5 0.16892(7) 0.79527(3) 1 4 0.018
N(1) 0.5 0.24036(4) 0.694821(16) 1 4 0.009
N(2) 0.79495(3) 0.5 0.5 1 4 0.008
C(1) 0.89626(2) 0.67099(3) 0.564606(13) 1 2 0.009
H(1) 0.8132(18) 0.806(3) 0.6153(11) 1 2 0.020479

loop_
_exptl_crystal_face_index_h
_exptl_crystal_face_index_k
_exptl_crystal_face_index_l
_exptl_crystal_face_perp_dist
_exptl_oxdiff_crystal_face_indexfrac_h
_exptl_oxdiff_crystal_face_indexfrac_k
_exptl_oxdiff_crystal_face_indexfrac_l
_exptl_oxdiff_crystal_face_x
_exptl_oxdiff_crystal_face_y
_exptl_oxdiff_crystal_face_z
0 0 -1 0.0485 0.0008 0.0010 -0.9994 -0.0571 0.0212 -0.0002
0 0 1 0.0675 -0.0008 -0.0010 0.9994 0.0571 -0.0212 0.0002
0 1 0 0.0405 -0.0019 0.9991 0.0018 0.0409 0.1101 -0.0733
0 -1 0 0.0405 0.0019 -0.9991 -0.0018 -0.0409 -0.1101 0.0733
1 0 0 0.1242 0.9991 0.0005 -0.0008 -0.0193 -0.0526 -0.0897
-1 0 0 0.0962 -0.9991 -0.0005 0.0008 0.0193 0.0526 0.0897

loop_
_geom_angle_atom_site_label_1
_geom_angle_atom_site_label_2
_geom_angle_atom_site_label_3
_geom_angle
_geom_angle_site_symmetry_1
_geom_angle_site_symmetry_2
_geom_angle_site_symmetry_3
_geom_angle_publ_flag
O(1) Cu(1) O(2) 56.67(1) 1_555 1_555 1_555 yes
N(2) Cu(1) O(1) 90.00 1_555 1_555 1_555 yes
N(2) Cu(1) O(2) 90.00 1_555 1_555 1_555 yes
O(1) N(1) O(2) 117.12(2) 1_555 1_555 1_555 yes
O(1) N(1) O(3) 119.22(3) 1_555 1_555 1_555 yes
O(2) N(1) O(3) 123.66(3) 1_555 1_555 1_555 yes
C(1) N(2) C(1) 119.05(2) 1_555 1_555 4_566 yes
N(2) C(1) C(1) 120.474(10) 1_555 1_555 8_755 yes
N(2) C(1) H(1) 118.0(5) 1_555 1_555 1_555 yes
C(1) C(1) H(1) 121.5(5) 8_755 1_555 1_555 yes

loop_
_geom_bond_atom_site_label_1
_geom_bond_atom_site_label_2
_geom_bond_distance
_geom_bond_site_symmetry_1
_geom_bond_site_symmetry_2
_geom_bond_publ_flag
Cu(1) O(1) 2.0022(2) 1_555 1_555 yes
Cu(1) O(2) 2.4796(3) 1_555 1_555 yes
Cu(1) N(2) 1.9765(2) 1_555 1_555 yes
O(1) N(1) 1.2932(3) 1_555 1_555 yes
O(2) N(1) 1.2481(3) 1_555 1_555 yes
O(3) N(1) 1.2246(3) 1_555 1_555 yes
N(2) C(1) 1.33864(19) 1_555 1_555 yes
C(1) C(1) 1.3904(3) 1_555 8_755 yes
C(1) H(1) 1.065(18) 1_555 1_555 yes

loop_
_geom_torsion_atom_site_label_1
_geom_torsion_atom_site_label_2
_geom_torsion_atom_site_label_3
_geom_torsion_atom_site_label_4
_geom_torsion
_geom_torsion_site_symmetry_1
_geom_torsion_site_symmetry_2
_geom_torsion_site_symmetry_3
_geom_torsion_site_symmetry_4
_geom_torsion_publ_flag
Cu(1) N(2) C(1) H(1) -0.2(8) 1_555 1_555 1_555 1_555 yes
C(1) N(2) C(1) H(1) 179.8(8) 4_566 1_555 1_555 1_555 yes

loop_
_atom_site_anharm_gc_c_label
_atom_site_anharm_gc_c_111
_atom_site_anharm_gc_c_222
_atom_site_anharm_gc_c_333
_atom_site_anharm_gc_c_112
_atom_site_anharm_gc_c_122
_atom_site_anharm_gc_c_113
_atom_site_anharm_gc_c_133
_atom_site_anharm_gc_c_223
_atom_site_anharm_gc_c_233
_atom_site_anharm_gc_c_123
Cu(1) 0 0 0 0 0 0 0 0 0 0

loop_
_atom_site_anharm_gc_d_label
_atom_site_anharm_gc_d_1111
_atom_site_anharm_gc_d_2222
_atom_site_anharm_gc_d_3333
_atom_site_anharm_gc_d_1112
_atom_site_anharm_gc_d_1222
_atom_site_anharm_gc_d_1113
_atom_site_anharm_gc_d_1333
_atom_site_anharm_gc_d_2223
_atom_site_anharm_gc_d_2333
_atom_site_anharm_gc_d_1122
_atom_site_anharm_gc_d_1133
_atom_site_anharm_gc_d_2233
_atom_site_anharm_gc_d_1123
_atom_site_anharm_gc_d_1223
_atom_site_anharm_gc_d_1233
Cu(1) -0.00004(4) -0.00014(10) 0.000004(4) 0 0 0 0 -0.000005(7) -0.0000008(14) -0.000066(16) -0.000009(3) -0.000018(5) -0.000003(2) 0 0
